data_7017984
loop_
_publ_author_name
'Caputo, Christopher B.'
'Geier, Stephen J.'
'Winkelhaus, Daniel'
'Mitzel, Norbert W.'
'Vukotic, V. Nicolas'
'Loeb, Stephen J.'
'Stephan, Douglas W.'

_publ_section_title
;
 Reactions of substituted pyridines with electrophilic boranes.
;
_journal_issue 7
_journal_name_full 'Dalton transactions (Cambridge, England : 2003)'
_journal_page_first 2131
_journal_page_last 2139
_journal_paper_doi 10.1039/c1dt11820j
_journal_volume 41
_journal_year 2012
_chemical_formula_sum 'C21 H8 B Cl F10 N2'
_chemical_formula_weight 524.55
_chemical_name_systematic
;
?
;
_space_group_IT_number 14
_symmetry_cell_setting monoclinic
_symmetry_space_group_name_Hall '-P 2yn'
_symmetry_space_group_name_H-M 'P 1 21/n 1'
_atom_sites_solution_hydrogens geom
_atom_sites_solution_primary direct
_atom_sites_solution_secondary difmap
_audit_creation_method SHELXL-97
_cell_angle_alpha 90.00
_cell_angle_beta 97.843(2)
_cell_angle_gamma 90.00
_cell_formula_units_Z 4
_cell_length_a 9.9317(4)
_cell_length_b 17.7746(8)
_cell_length_c 11.3370(6)
_cell_measurement_reflns_used 4556
_cell_measurement_temperature 150(2)
_cell_measurement_theta_max 27.5
_cell_measurement_theta_min 2.2
_cell_volume 1982.62(16)
_computing_cell_refinement 'Bruker SAINT'
_computing_data_collection 'Bruker APEX2'
_computing_data_reduction 'Bruker SAINT'
_computing_molecular_graphics 'Bruker SHELXTL'
_computing_publication_material 'Bruker SHELXTL'
_computing_structure_refinement 'SHELXL-97 (Sheldrick, 1997)'
_computing_structure_solution 'SHELXS-97 (Sheldrick, 1990)'
_diffrn_ambient_temperature 150(2)
_diffrn_measured_fraction_theta_full 0.998
_diffrn_measured_fraction_theta_max 0.998
_diffrn_measurement_device_type 'Bruker APEX-II CCD'
_diffrn_measurement_method '\f and \w scans'
_diffrn_radiation_monochromator graphite
_diffrn_radiation_source 'fine-focus sealed tube'
_diffrn_radiation_type MoK\a
_diffrn_radiation_wavelength 0.71073
_diffrn_reflns_av_R_equivalents 0.0700
_diffrn_reflns_av_sigmaI/netI 0.0490
_diffrn_reflns_limit_h_max 12
_diffrn_reflns_limit_h_min -12
_diffrn_reflns_limit_k_max 23
_diffrn_reflns_limit_k_min -23
_diffrn_reflns_limit_l_max 14
_diffrn_reflns_limit_l_min -14
_diffrn_reflns_number 16792
_diffrn_reflns_theta_full 27.54
_diffrn_reflns_theta_max 27.54
_diffrn_reflns_theta_min 2.15
_diffrn_standards_number 0
_exptl_absorpt_coefficient_mu 0.300
_exptl_absorpt_correction_T_max 0.7456
_exptl_absorpt_correction_T_min 0.6600
_exptl_absorpt_correction_type multi-scan
_exptl_absorpt_process_details SADABS
_exptl_crystal_colour colourless
_exptl_crystal_density_diffrn 1.757
_exptl_crystal_density_method 'not measured'
_exptl_crystal_description block
_exptl_crystal_F_000 1040
_exptl_crystal_size_max 0.37
_exptl_crystal_size_mid 0.30
_exptl_crystal_size_min 0.30
_refine_diff_density_max 0.349
_refine_diff_density_min -0.261
_refine_diff_density_rms 0.056
_refine_ls_extinction_method none
_refine_ls_goodness_of_fit_ref 0.999
_refine_ls_hydrogen_treatment mixed
_refine_ls_matrix_type full
_refine_ls_number_parameters 324
_refine_ls_number_reflns 4556
_refine_ls_number_restraints 0
_refine_ls_restrained_S_all 0.999
_refine_ls_R_factor_all 0.0476
_refine_ls_R_factor_gt 0.0352
_refine_ls_shift/su_max 0.000
_refine_ls_shift/su_mean 0.000
_refine_ls_structure_factor_coef Fsqd
_refine_ls_weighting_details 'calc w=1/[\s^2^(Fo^2^)+(0.0507P)^2^+0.0000P] where P=(Fo^2^+2Fc^2^)/3'
_refine_ls_weighting_scheme calc
_refine_ls_wR_factor_gt 0.0884
_refine_ls_wR_factor_ref 0.0934
_reflns_number_gt 3584
_reflns_number_total 4556
_reflns_threshold_expression >2sigma(I)
_cod_data_source_file c1dt11820j.txt
_cod_data_source_block sjg91_0m
_cod_depositor_comments
;
The following automatic conversions were performed:

'_symmetry_cell_setting' value 'Monoclinic' changed to 'monoclinic'
according to /home/saulius/struct/CIF-dictionaries/cif_core.dic
dictionary named 'cif_core.dic' version 2.4.1 from 2010-06-29.

Automatic conversion script
Id: cif_fix_values 1715 2011-07-08 13:25:40Z adriana 
;
_cod_original_sg_symbol_H-M P2(1)/n
_cod_database_code 7017984

loop_
_symmetry_equiv_pos_as_xyz
'x, y, z'
'-x+1/2, y+1/2, -z+1/2'
'-x, -y, -z'
'x-1/2, -y-1/2, z-1/2'

loop_
_atom_site_label
_atom_site_type_symbol
_atom_site_fract_x
_atom_site_fract_y
_atom_site_fract_z
_atom_site_U_iso_or_equiv
_atom_site_adp_type
_atom_site_occupancy
_atom_site_symmetry_multiplicity
_atom_site_calc_flag
_atom_site_refinement_flags
B1 B -0.34357(16) -0.03428(9) 0.86436(17) 0.0175(4) Uani 1 1 d .
N1 N -0.43763(12) 0.03287(7) 0.88140(12) 0.0189(3) Uani 1 1 d .
N2 N -0.26987(12) 0.11862(7) 0.95112(12) 0.0192(3) Uani 1 1 d .
Cl1 Cl -0.24180(3) -0.05380(2) 1.01633(4) 0.02176(11) Uani 1 1 d .
F2 F -0.65047(8) -0.06122(5) 0.79458(9) 0.0266(2) Uani 1 1 d .
F3 F -0.76196(9) -0.19305(6) 0.73275(10) 0.0382(3) Uani 1 1 d .
F4 F -0.60590(11) -0.31880(6) 0.72837(11) 0.0450(3) Uani 1 1 d .
F5 F -0.33012(10) -0.30752(5) 0.78268(10) 0.0364(3) Uani 1 1 d .
F6 F -0.21492(8) -0.17490(5) 0.83457(9) 0.0288(2) Uani 1 1 d .
F8 F -0.45047(8) 0.01735(5) 0.63740(8) 0.0261(2) Uani 1 1 d .
F9 F -0.31985(9) 0.07887(6) 0.47049(9) 0.0330(3) Uani 1 1 d .
F10 F -0.04402(9) 0.08430(6) 0.50066(9) 0.0331(3) Uani 1 1 d .
F11 F 0.09917(8) 0.02258(6) 0.69797(10) 0.0329(3) Uani 1 1 d .
F12 F -0.02677(8) -0.03558(6) 0.86821(9) 0.0314(3) Uani 1 1 d .
C1 C -0.42584(14) -0.11097(8) 0.82213(14) 0.0181(3) Uani 1 1 d .
C2 C -0.56482(14) -0.12037(9) 0.79299(14) 0.0206(3) Uani 1 1 d .
C3 C -0.62663(15) -0.18852(10) 0.76054(16) 0.0261(4) Uani 1 1 d .
C4 C -0.54774(17) -0.25196(9) 0.75815(17) 0.0291(4) Uani 1 1 d .
C5 C -0.40939(17) -0.24590(9) 0.78508(16) 0.0261(4) Uani 1 1 d .
C6 C -0.35234(15) -0.17687(9) 0.81392(15) 0.0210(3) Uani 1 1 d .
C7 C -0.24663(14) -0.00907(8) 0.76429(14) 0.0175(3) Uani 1 1 d .
C8 C -0.31287(14) 0.01886(8) 0.65762(15) 0.0190(3) Uani 1 1 d .
C9 C -0.24849(15) 0.04940(9) 0.56847(15) 0.0222(3) Uani 1 1 d .
C10 C -0.10921(15) 0.05166(9) 0.58387(16) 0.0231(4) Uani 1 1 d .
C11 C -0.03705(14) 0.02194(9) 0.68454(16) 0.0228(4) Uani 1 1 d .
C12 C -0.10551(14) -0.00795(9) 0.77207(15) 0.0208(3) Uani 1 1 d .
C13 C -0.39951(14) 0.10323(8) 0.90681(14) 0.0182(3) Uani 1 1 d .
C14 C -0.49218(14) 0.16547(9) 0.88753(15) 0.0221(4) Uani 1 1 d .
H14A H -0.5854 0.1566 0.8597 0.027 Uiso 1 1 calc R
C15 C -0.44746(15) 0.23648(9) 0.90868(16) 0.0245(4) Uani 1 1 d .
H15A H -0.5097 0.2771 0.8942 0.029 Uiso 1 1 calc R
C16 C -0.30866(14) 0.25180(9) 0.95228(15) 0.0216(3) Uani 1 1 d .
C17 C -0.25637(16) 0.32512(9) 0.97342(17) 0.0291(4) Uani 1 1 d .
H17A H -0.3150 0.3673 0.9588 0.035 Uiso 1 1 calc R
C18 C -0.12218(17) 0.33591(10) 1.01474(18) 0.0332(4) Uani 1 1 d .
H18A H -0.0878 0.3855 1.0287 0.040 Uiso 1 1 calc R
C19 C -0.03490(16) 0.27400(10) 1.03657(18) 0.0315(4) Uani 1 1 d .
H19A H 0.0582 0.2822 1.0659 0.038 Uiso 1 1 calc R
C20 C -0.08161(15) 0.20164(9) 1.01627(16) 0.0255(4) Uani 1 1 d .
H20A H -0.0217 0.1600 1.0306 0.031 Uiso 1 1 calc R
C21 C -0.21889(14) 0.19088(8) 0.97411(15) 0.0193(3) Uani 1 1 d .
H1 H -0.5264(16) 0.0279(10) 0.8590(15) 0.021(4) Uiso 1 1 d .
H2 H -0.2108(19) 0.0811(12) 0.9728(18) 0.040(5) Uiso 1 1 d .

loop_
_atom_site_aniso_label
_atom_site_aniso_U_11
_atom_site_aniso_U_22
_atom_site_aniso_U_33
_atom_site_aniso_U_23
_atom_site_aniso_U_13
_atom_site_aniso_U_12
B1 0.0155(7) 0.0153(8) 0.0209(10) 0.0002(7) 0.0000(6) -0.0007(6)
N1 0.0147(6) 0.0166(6) 0.0250(8) 0.0008(5) 0.0013(5) -0.0012(5)
N2 0.0179(6) 0.0142(6) 0.0246(8) 0.0012(6) 0.0003(5) 0.0005(5)
Cl1 0.02098(18) 0.0213(2) 0.0216(2) 0.00190(16) -0.00213(14) -0.00121(14)
F2 0.0165(4) 0.0269(5) 0.0355(6) -0.0049(4) -0.0002(4) 0.0014(3)
F3 0.0239(5) 0.0427(7) 0.0463(7) -0.0074(5) -0.0014(4) -0.0148(4)
F4 0.0532(7) 0.0232(5) 0.0576(8) -0.0089(5) 0.0037(6) -0.0192(5)
F5 0.0498(6) 0.0154(5) 0.0436(7) 0.0003(5) 0.0050(5) 0.0052(4)
F6 0.0215(5) 0.0227(5) 0.0405(7) -0.0014(4) -0.0016(4) 0.0040(4)
F8 0.0159(4) 0.0338(5) 0.0274(6) 0.0063(4) -0.0012(4) 0.0010(4)
F9 0.0323(5) 0.0414(6) 0.0248(6) 0.0123(5) 0.0027(4) 0.0036(4)
F10 0.0345(5) 0.0338(6) 0.0350(7) 0.0036(5) 0.0186(5) -0.0045(4)
F11 0.0154(4) 0.0401(6) 0.0441(7) -0.0028(5) 0.0073(4) -0.0035(4)
F12 0.0173(4) 0.0415(6) 0.0333(6) 0.0087(5) -0.0042(4) 0.0016(4)
C1 0.0216(7) 0.0162(7) 0.0163(8) 0.0020(6) 0.0014(6) -0.0025(6)
C2 0.0211(7) 0.0213(8) 0.0193(9) 0.0000(7) 0.0031(6) -0.0004(6)
C3 0.0215(8) 0.0309(9) 0.0256(10) -0.0014(7) 0.0015(6) -0.0105(6)
C4 0.0386(9) 0.0188(8) 0.0294(11) -0.0015(7) 0.0027(7) -0.0135(7)
C5 0.0366(9) 0.0153(8) 0.0264(10) 0.0021(7) 0.0043(7) 0.0009(6)
C6 0.0202(7) 0.0197(8) 0.0225(9) 0.0019(7) 0.0002(6) -0.0008(6)
C7 0.0178(7) 0.0133(7) 0.0211(9) -0.0020(6) 0.0012(6) -0.0007(5)
C8 0.0149(7) 0.0166(7) 0.0254(9) -0.0002(6) 0.0025(6) 0.0009(5)
C9 0.0261(8) 0.0199(8) 0.0200(9) 0.0018(7) 0.0012(6) 0.0017(6)
C10 0.0261(8) 0.0174(8) 0.0284(10) -0.0010(7) 0.0130(7) -0.0020(6)
C11 0.0154(7) 0.0202(8) 0.0336(10) -0.0051(7) 0.0054(6) -0.0012(6)
C12 0.0196(7) 0.0176(7) 0.0243(9) -0.0009(7) -0.0007(6) 0.0006(6)
C13 0.0183(7) 0.0179(7) 0.0188(9) 0.0016(6) 0.0040(6) -0.0010(6)
C14 0.0156(7) 0.0204(8) 0.0302(10) 0.0010(7) 0.0023(6) 0.0009(6)
C15 0.0197(7) 0.0195(8) 0.0340(11) 0.0017(7) 0.0030(7) 0.0037(6)
C16 0.0194(7) 0.0186(8) 0.0270(10) 0.0004(7) 0.0039(6) -0.0009(6)
C17 0.0276(8) 0.0168(8) 0.0426(12) 0.0000(8) 0.0044(7) 0.0017(6)
C18 0.0316(9) 0.0179(8) 0.0482(13) -0.0023(8) -0.0012(8) -0.0065(7)
C19 0.0223(8) 0.0261(9) 0.0430(12) 0.0004(8) -0.0065(7) -0.0051(7)
C20 0.0223(7) 0.0206(8) 0.0318(10) 0.0029(7) -0.0024(7) 0.0005(6)
C21 0.0209(7) 0.0156(7) 0.0211(9) 0.0001(6) 0.0022(6) -0.0016(6)

loop_
_atom_type_symbol
_atom_type_description
_atom_type_scat_dispersion_real
_atom_type_scat_dispersion_imag
_atom_type_scat_source
C C 0.0033 0.0016 'International Tables Vol C Tables 4.2.6.8 and 6.1.1.4'
H H 0.0000 0.0000 'International Tables Vol C Tables 4.2.6.8 and 6.1.1.4'
N N 0.0061 0.0033 'International Tables Vol C Tables 4.2.6.8 and 6.1.1.4'
B B 0.0013 0.0007 'International Tables Vol C Tables 4.2.6.8 and 6.1.1.4'
F F 0.0171 0.0103 'International Tables Vol C Tables 4.2.6.8 and 6.1.1.4'
Cl Cl 0.1484 0.1585 'International Tables Vol C Tables 4.2.6.8 and 6.1.1.4'

loop_
_geom_angle_atom_site_label_1
_geom_angle_atom_site_label_2
_geom_angle_atom_site_label_3
_geom_angle
N1 B1 C1 113.34(12)
N1 B1 C7 107.25(12)
C1 B1 C7 110.03(13)
N1 B1 Cl1 106.43(11)
C1 B1 Cl1 107.24(11)
C7 B1 Cl1 112.60(10)
C13 N1 B1 126.60(12)
C13 N1 H1 113.5(11)
B1 N1 H1 118.8(11)
C13 N2 C21 124.25(13)
C13 N2 H2 120.5(13)
C21 N2 H2 115.2(13)
C2 C1 C6 113.44(13)
C2 C1 B1 127.98(13)
C6 C1 B1 118.58(12)
F2 C2 C1 120.70(13)
F2 C2 C3 115.22(13)
C1 C2 C3 124.07(14)
F3 C3 C4 120.12(14)
F3 C3 C2 120.59(15)
C4 C3 C2 119.29(14)
F4 C4 C5 120.59(15)
F4 C4 C3 120.22(15)
C5 C4 C3 119.19(14)
F5 C5 C4 120.06(14)
F5 C5 C6 120.45(14)
C4 C5 C6 119.49(15)
F6 C6 C5 115.99(13)
F6 C6 C1 119.54(13)
C5 C6 C1 124.47(14)
C8 C7 C12 113.80(14)
C8 C7 B1 116.46(12)
C12 C7 B1 129.66(14)
F8 C8 C9 116.21(14)
F8 C8 C7 119.20(13)
C9 C8 C7 124.59(13)
F9 C9 C10 120.29(14)
F9 C9 C8 121.05(13)
C10 C9 C8 118.62(15)
F10 C10 C11 120.24(14)
F10 C10 C9 119.79(15)
C11 C10 C9 119.96(15)
F11 C11 C10 119.81(14)
F11 C11 C12 120.59(15)
C10 C11 C12 119.60(14)
F12 C12 C11 115.68(13)
F12 C12 C7 121.01(14)
C11 C12 C7 123.30(15)
N1 C13 N2 120.20(13)
N1 C13 C14 122.34(13)
N2 C13 C14 117.46(14)
C15 C14 C13 120.33(14)
C15 C14 H14A 119.8
C13 C14 H14A 119.8
C14 C15 C16 121.32(14)
C14 C15 H15A 119.3
C16 C15 H15A 119.3
C21 C16 C17 118.20(14)
C21 C16 C15 118.34(14)
C17 C16 C15 123.46(14)
C18 C17 C16 120.51(15)
C18 C17 H17A 119.7
C16 C17 H17A 119.7
C17 C18 C19 120.11(16)
C17 C18 H18A 119.9
C19 C18 H18A 119.9
C20 C19 C18 121.20(15)
C20 C19 H19A 119.4
C18 C19 H19A 119.4
C19 C20 C21 118.48(14)
C19 C20 H20A 120.8
C21 C20 H20A 120.8
N2 C21 C20 120.27(13)
N2 C21 C16 118.23(13)
C20 C21 C16 121.50(14)

loop_
_geom_bond_atom_site_label_1
_geom_bond_atom_site_label_2
_geom_bond_distance
B1 N1 1.544(2)
B1 C1 1.627(2)
B1 C7 1.647(2)
B1 Cl1 1.9067(18)
N1 C13 1.3269(19)
N1 H1 0.888(16)
N2 C13 1.3447(18)
N2 C21 1.3922(19)
N2 H2 0.90(2)
F2 C2 1.3541(18)
F3 C3 1.3403(17)
F4 C4 1.3438(18)
F5 C5 1.3513(18)
F6 C6 1.3533(16)
F8 C8 1.3547(15)
F9 C9 1.3400(18)
F10 C10 1.3463(18)
F11 C11 1.3407(16)
F12 C12 1.3447(18)
C1 C2 1.3849(19)
C1 C6 1.390(2)
C2 C3 1.385(2)
C3 C4 1.375(2)
C4 C5 1.371(2)
C5 C6 1.372(2)
C7 C8 1.387(2)
C7 C12 1.3924(19)
C8 C9 1.379(2)
C9 C10 1.371(2)
C10 C11 1.368(2)
C11 C12 1.383(2)
C13 C14 1.436(2)
C14 C15 1.349(2)
C14 H14A 0.9500
C15 C16 1.426(2)
C15 H15A 0.9500
C16 C21 1.403(2)
C16 C17 1.411(2)
C17 C18 1.365(2)
C17 H17A 0.9500
C18 C19 1.402(2)
C18 H18A 0.9500
C19 C20 1.376(2)
C19 H19A 0.9500
C20 C21 1.395(2)
C20 H20A 0.9500
